data_1513753
loop_
_publ_author_name
'Vay\'a, Ignacio'
'Andreu, Inmaculada'
'Jim\'enez, M Consuelo'
'Miranda, Miguel A.'

_publ_section_title
;
 Photooxygenation mechanisms in naproxen-amino acid linked systems.
;
_journal_issue 2
_journal_name_full
'Photochemical &amp; photobiological sciences : Official journal of the European Photochemistry Association and the European Society for Photobiology'
_journal_page_first 224
_journal_page_last 230
_journal_paper_doi 10.1039/c3pp50252j
_journal_volume 13
_journal_year 2014
_chemical_formula_moiety 'C21 H23 N3 O4'
_chemical_formula_sum 'C21 H23 N3 O4'
_chemical_formula_weight 381.42
_chemical_name_systematic
;
 ?
;
_space_group_IT_number 19
_symmetry_cell_setting orthorhombic
_symmetry_space_group_name_Hall 'P 2ac 2ab'
_symmetry_space_group_name_H-M 'P 21 21 21'
_atom_sites_solution_hydrogens geom
_atom_sites_solution_primary direct
_atom_sites_solution_secondary difmap
_audit_creation_method SHELXL-97
_cell_angle_alpha 90.00
_cell_angle_beta 90.00
_cell_angle_gamma 90.00
_cell_formula_units_Z 4
_cell_length_a 5.4293(4)
_cell_length_b 8.9980(6)
_cell_length_c 39.350(3)
_cell_measurement_reflns_used 1281
_cell_measurement_temperature 100(2)
_cell_measurement_theta_max 24.865
_cell_measurement_theta_min 3.439
_cell_volume 1922.4(2)
_computing_cell_refinement 'BRUKER SMART'
_computing_data_collection 'BRUKER SMART'
_computing_data_reduction 'BRUKER SAINT'
_computing_molecular_graphics 'Ortep-3 for Windows (Farrugia, 1997)'
_computing_publication_material 'WinGX publication routines (Farrugia, 1999)'
_computing_structure_refinement 'SHELXL-97 (Sheldrick, 1997)'
_computing_structure_solution 'Sir 2004'
_diffrn_ambient_temperature 100(2)
_diffrn_measured_fraction_theta_full 0.998
_diffrn_measured_fraction_theta_max 0.998
_diffrn_measurement_device_type 'Smart-CCD-1000 BRUKER'
_diffrn_measurement_method 'omega scans'
_diffrn_radiation_monochromator graphite
_diffrn_radiation_source 'fine-focus sealed tube'
_diffrn_radiation_type MoK\a
_diffrn_radiation_wavelength 0.71073
_diffrn_reflns_av_R_equivalents 0.0000
_diffrn_reflns_av_sigmaI/netI 0.0532
_diffrn_reflns_limit_h_max 6
_diffrn_reflns_limit_h_min -6
_diffrn_reflns_limit_k_max 11
_diffrn_reflns_limit_k_min 0
_diffrn_reflns_limit_l_max 49
_diffrn_reflns_limit_l_min 0
_diffrn_reflns_number 3919
_diffrn_reflns_theta_full 26.37
_diffrn_reflns_theta_max 26.37
_diffrn_reflns_theta_min 1.03
_exptl_absorpt_coefficient_mu 0.093
_exptl_absorpt_correction_T_max 0.9863
_exptl_absorpt_correction_T_min 0.9595
_exptl_absorpt_correction_type multi-scan
_exptl_absorpt_process_details 'BRUKER SADABS'
_exptl_crystal_colour colourless
_exptl_crystal_density_diffrn 1.318
_exptl_crystal_density_method 'not measured'
_exptl_crystal_description prism
_exptl_crystal_F_000 808
_exptl_crystal_size_max 0.45
_exptl_crystal_size_mid 0.18
_exptl_crystal_size_min 0.15
_refine_diff_density_max 0.247
_refine_diff_density_min -0.243
_refine_diff_density_rms 0.068
_refine_ls_abs_structure_details 'Flack H D (1983), Acta Cryst. A39, 876-881'
_refine_ls_abs_structure_Flack 0.4(14)
_refine_ls_extinction_method none
_refine_ls_goodness_of_fit_ref 1.084
_refine_ls_hydrogen_treatment mixed
_refine_ls_matrix_type full
_refine_ls_number_parameters 259
_refine_ls_number_reflns 3919
_refine_ls_number_restraints 0
_refine_ls_restrained_S_all 1.084
_refine_ls_R_factor_all 0.0617
_refine_ls_R_factor_gt 0.0451
_refine_ls_shift/su_max 0.000
_refine_ls_shift/su_mean 0.000
_refine_ls_structure_factor_coef Fsqd
_refine_ls_weighting_details 'calc w=1/[\s^2^(Fo^2^)+(0.0659P)^2^+0.0000P] where P=(Fo^2^+2Fc^2^)/3'
_refine_ls_weighting_scheme calc
_refine_ls_wR_factor_gt 0.1046
_refine_ls_wR_factor_ref 0.1179
_reflns_number_gt 3144
_reflns_number_total 3919
_reflns_threshold_expression >2sigma(I)
_cod_data_source_file c3pp50252j.txt
_cod_data_source_block uv01cj1n
_cod_database_code 1513753

loop_
_symmetry_equiv_pos_as_xyz
'x, y, z'
'-x+1/2, -y, z+1/2'
'x+1/2, -y+1/2, -z'
'-x, y+1/2, -z+1/2'

loop_
_atom_site_label
_atom_site_type_symbol
_atom_site_fract_x
_atom_site_fract_y
_atom_site_fract_z
_atom_site_U_iso_or_equiv
_atom_site_adp_type
_atom_site_occupancy
_atom_site_symmetry_multiplicity
_atom_site_calc_flag
_atom_site_refinement_flags
C1 C 0.1655(5) 0.1934(4) 0.10581(7) 0.0432(8) Uani 1 1 d .
H1A H 0.0367 0.1454 0.0922 0.065 Uiso 1 1 calc R
H1B H 0.2948 0.1210 0.1111 0.065 Uiso 1 1 calc R
H1C H 0.2364 0.2762 0.0929 0.065 Uiso 1 1 calc R
O2 O 0.0611(3) 0.2482(2) 0.13673(4) 0.0325(5) Uani 1 1 d .
C3 C 0.2140(4) 0.3177(3) 0.15788(6) 0.0186(5) Uani 1 1 d .
O4 O 0.4308(3) 0.3293(2) 0.15313(4) 0.0313(5) Uani 1 1 d .
C5 C 0.0732(4) 0.3808(2) 0.18803(6) 0.0180(5) Uani 1 1 d .
H5 H 0.198(5) 0.440(3) 0.2011(6) 0.022 Uiso 1 1 d .
C6 C -0.0355(4) 0.2566(3) 0.21009(6) 0.0175(5) Uani 1 1 d .
H6A H -0.1410 0.3006 0.2280 0.021 Uiso 1 1 calc R
H6B H -0.1395 0.1911 0.1959 0.021 Uiso 1 1 calc R
C7 C 0.1646(4) 0.1668(2) 0.22629(6) 0.0172(5) Uani 1 1 d .
C8 C 0.2426(4) 0.0267(3) 0.21990(6) 0.0180(5) Uani 1 1 d .
H8 H 0.1716 -0.0419 0.2044 0.022 Uiso 1 1 calc R
N9 N 0.4451(4) 0.0031(2) 0.24034(5) 0.0190(4) Uani 1 1 d .
H9 H 0.5350 -0.0782 0.2414 0.023 Uiso 1 1 calc R
C10 C 0.4783(4) 0.1281(2) 0.25834(6) 0.0185(5) Uani 1 1 d .
H10 H 0.6047 0.1409 0.2748 0.022 Uiso 1 1 calc R
N11 N 0.3152(3) 0.2311(2) 0.25056(5) 0.0188(4) Uani 1 1 d .
N12 N -0.1146(3) 0.4827(2) 0.17610(5) 0.0185(4) Uani 1 1 d .
H12 H -0.2661 0.4501 0.1734 0.022 Uiso 1 1 calc R
C13 C -0.0638(4) 0.6261(2) 0.16903(6) 0.0178(5) Uani 1 1 d .
O14 O 0.1317(3) 0.68656(18) 0.17698(4) 0.0227(4) Uani 1 1 d .
C15 C -0.2592(4) 0.7063(3) 0.14825(6) 0.0188(5) Uani 1 1 d .
H15 H -0.408(5) 0.664(3) 0.1521(6) 0.023 Uiso 1 1 d .
C16 C -0.2732(5) 0.8712(3) 0.15690(6) 0.0250(6) Uani 1 1 d .
H16A H -0.4023 0.9182 0.1432 0.037 Uiso 1 1 calc R
H16B H -0.1144 0.9183 0.1520 0.037 Uiso 1 1 calc R
H16C H -0.3118 0.8830 0.1811 0.037 Uiso 1 1 calc R
C17 C -0.1961(4) 0.6753(3) 0.11114(6) 0.0176(5) Uani 1 1 d .
C18 C -0.3323(4) 0.5784(3) 0.09196(6) 0.0201(5) Uani 1 1 d .
H18 H -0.4740 0.5333 0.1017 0.024 Uiso 1 1 calc R
C19 C -0.2672(4) 0.5437(3) 0.05792(6) 0.0195(5) Uani 1 1 d .
C20 C -0.4007(4) 0.4390(3) 0.03800(6) 0.0239(6) Uani 1 1 d .
H20 H -0.5403 0.3909 0.0475 0.029 Uiso 1 1 calc R
C21 C -0.3320(5) 0.4066(3) 0.00561(6) 0.0252(6) Uani 1 1 d .
H21 H -0.4221 0.3354 -0.0071 0.030 Uiso 1 1 calc R
C22 C -0.1276(4) 0.4784(3) -0.00907(6) 0.0203(5) Uani 1 1 d .
O23 O -0.0802(3) 0.43725(19) -0.04211(4) 0.0271(4) Uani 1 1 d .
C24 C 0.1302(4) 0.5039(3) -0.05786(7) 0.0310(6) Uani 1 1 d .
H24A H 0.1459 0.4671 -0.0812 0.047 Uiso 1 1 calc R
H24B H 0.2786 0.4782 -0.0450 0.047 Uiso 1 1 calc R
H24C H 0.1101 0.6121 -0.0582 0.047 Uiso 1 1 calc R
C25 C 0.0061(4) 0.5796(3) 0.00892(6) 0.0215(6) Uani 1 1 d .
H25 H 0.1430 0.6277 -0.0013 0.026 Uiso 1 1 calc R
C26 C -0.0598(4) 0.6130(3) 0.04313(6) 0.0199(5) Uani 1 1 d .
C27 C 0.0787(4) 0.7123(3) 0.06348(6) 0.0236(6) Uani 1 1 d .
H27 H 0.2191 0.7598 0.0540 0.028 Uiso 1 1 calc R
C28 C 0.0156(4) 0.7415(3) 0.09632(6) 0.0208(5) Uani 1 1 d .
H28 H 0.1145 0.8070 0.1095 0.025 Uiso 1 1 calc R

loop_
_atom_site_aniso_label
_atom_site_aniso_U_11
_atom_site_aniso_U_22
_atom_site_aniso_U_33
_atom_site_aniso_U_23
_atom_site_aniso_U_13
_atom_site_aniso_U_12
C1 0.0391(16) 0.056(2) 0.0347(17) -0.0273(16) 0.0126(13) -0.0116(16)
O2 0.0231(9) 0.0448(11) 0.0294(10) -0.0191(9) 0.0033(8) -0.0078(9)
C3 0.0174(12) 0.0154(12) 0.0229(13) 0.0016(11) -0.0009(10) 0.0007(10)
O4 0.0175(9) 0.0415(11) 0.0350(11) -0.0041(9) 0.0022(8) -0.0043(9)
C5 0.0182(11) 0.0122(11) 0.0235(13) 0.0016(10) -0.0022(10) -0.0014(10)
C6 0.0177(11) 0.0143(12) 0.0205(13) 0.0004(10) 0.0009(9) 0.0000(10)
C7 0.0177(12) 0.0137(11) 0.0201(13) 0.0007(10) 0.0018(9) -0.0019(10)
C8 0.0218(12) 0.0159(12) 0.0163(13) 0.0007(10) -0.0009(9) -0.0005(10)
N9 0.0205(10) 0.0131(10) 0.0235(11) 0.0009(9) -0.0025(9) 0.0029(9)
C10 0.0222(12) 0.0159(11) 0.0173(13) 0.0038(10) -0.0019(9) -0.0042(10)
N11 0.0214(10) 0.0140(10) 0.0208(11) 0.0026(8) -0.0018(8) 0.0001(9)
N12 0.0147(10) 0.0167(10) 0.0242(11) 0.0027(9) -0.0032(8) -0.0006(8)
C13 0.0200(12) 0.0166(12) 0.0169(12) -0.0005(10) 0.0033(10) 0.0013(10)
O14 0.0196(9) 0.0198(9) 0.0288(10) 0.0023(8) -0.0053(7) -0.0022(7)
C15 0.0164(11) 0.0206(14) 0.0193(13) 0.0032(10) -0.0001(10) 0.0007(10)
C16 0.0306(13) 0.0203(13) 0.0241(14) 0.0017(11) 0.0020(11) 0.0083(12)
C17 0.0156(11) 0.0179(12) 0.0191(13) 0.0031(10) -0.0025(9) 0.0051(10)
C18 0.0180(11) 0.0204(12) 0.0217(13) 0.0050(11) 0.0016(10) -0.0002(10)
C19 0.0184(12) 0.0175(12) 0.0227(14) 0.0028(10) -0.0026(10) 0.0028(10)
C20 0.0225(13) 0.0216(13) 0.0277(15) 0.0016(11) 0.0014(11) -0.0058(11)
C21 0.0300(14) 0.0217(14) 0.0239(15) -0.0005(11) -0.0054(11) -0.0032(11)
C22 0.0241(13) 0.0187(13) 0.0182(13) -0.0007(11) -0.0011(10) 0.0038(11)
O23 0.0313(9) 0.0296(10) 0.0205(9) -0.0011(8) 0.0019(8) -0.0018(8)
C24 0.0245(13) 0.0446(17) 0.0239(14) -0.0052(13) 0.0020(11) 0.0043(13)
C25 0.0197(13) 0.0236(13) 0.0213(14) 0.0031(11) 0.0026(10) -0.0003(11)
C26 0.0168(11) 0.0211(13) 0.0218(13) 0.0036(11) 0.0013(10) 0.0030(11)
C27 0.0170(11) 0.0250(13) 0.0289(14) 0.0013(11) 0.0020(10) -0.0024(11)
C28 0.0191(12) 0.0207(12) 0.0226(14) -0.0013(11) -0.0045(9) -0.0023(10)

loop_
_atom_type_symbol
_atom_type_description
_atom_type_scat_dispersion_real
_atom_type_scat_dispersion_imag
_atom_type_scat_source
C C 0.0033 0.0016 'International Tables Vol C Tables 4.2.6.8 and 6.1.1.4'
H H 0.0000 0.0000 'International Tables Vol C Tables 4.2.6.8 and 6.1.1.4'
N N 0.0061 0.0033 'International Tables Vol C Tables 4.2.6.8 and 6.1.1.4'
O O 0.0106 0.0060 'International Tables Vol C Tables 4.2.6.8 and 6.1.1.4'

loop_
_geom_angle_atom_site_label_1
_geom_angle_atom_site_label_2
_geom_angle_atom_site_label_3
_geom_angle
O2 C1 H1A 109.5
O2 C1 H1B 109.5
H1A C1 H1B 109.5
O2 C1 H1C 109.5
H1A C1 H1C 109.5
H1B C1 H1C 109.5
C3 O2 C1 116.5(2)
O4 C3 O2 123.9(2)
O4 C3 C5 125.7(2)
O2 C3 C5 110.43(19)
N12 C5 C3 109.70(19)
N12 C5 C6 111.98(18)
C3 C5 C6 111.28(19)
N12 C5 H5 108.0(14)
C3 C5 H5 104.8(13)
C6 C5 H5 110.8(14)
C7 C6 C5 110.81(18)
C7 C6 H6A 109.5
C5 C6 H6A 109.5
C7 C6 H6B 109.5
C5 C6 H6B 109.5
H6A C6 H6B 108.1
C8 C7 N11 109.4(2)
C8 C7 C6 130.6(2)
N11 C7 C6 119.8(2)
C7 C8 N9 106.6(2)
C7 C8 H8 126.7
N9 C8 H8 126.7
C10 N9 C8 106.59(19)
C10 N9 H9 126.7
C8 N9 H9 126.7
N11 C10 N9 112.1(2)
N11 C10 H10 123.9
N9 C10 H10 123.9
C10 N11 C7 105.28(19)
C13 N12 C5 121.91(19)
C13 N12 H12 119.0
C5 N12 H12 119.0
O14 C13 N12 123.1(2)
O14 C13 C15 121.8(2)
N12 C13 C15 115.0(2)
C13 C15 C16 112.1(2)
C13 C15 C17 105.72(18)
C16 C15 C17 113.78(19)
C13 C15 H15 109.4(16)
C16 C15 H15 109.1(15)
C17 C15 H15 106.5(15)
C15 C16 H16A 109.5
C15 C16 H16B 109.5
H16A C16 H16B 109.5
C15 C16 H16C 109.5
H16A C16 H16C 109.5
H16B C16 H16C 109.5
C18 C17 C28 118.5(2)
C18 C17 C15 121.5(2)
C28 C17 C15 119.9(2)
C17 C18 C19 121.7(2)
C17 C18 H18 119.2
C19 C18 H18 119.2
C26 C19 C18 119.3(2)
C26 C19 C20 118.1(2)
C18 C19 C20 122.6(2)
C21 C20 C19 121.2(2)
C21 C20 H20 119.4
C19 C20 H20 119.4
C20 C21 C22 120.2(2)
C20 C21 H21 119.9
C22 C21 H21 119.9
C25 C22 O23 124.8(2)
C25 C22 C21 120.9(2)
O23 C22 C21 114.3(2)
C22 O23 C24 116.47(19)
O23 C24 H24A 109.5
O23 C24 H24B 109.5
H24A C24 H24B 109.5
O23 C24 H24C 109.5
H24A C24 H24C 109.5
H24B C24 H24C 109.5
C22 C25 C26 119.8(2)
C22 C25 H25 120.1
C26 C25 H25 120.1
C19 C26 C27 118.0(2)
C19 C26 C25 119.8(2)
C27 C26 C25 122.3(2)
C28 C27 C26 121.6(2)
C28 C27 H27 119.2
C26 C27 H27 119.2
C27 C28 C17 120.8(2)
C27 C28 H28 119.6
C17 C28 H28 119.6

loop_
_geom_bond_atom_site_label_1
_geom_bond_atom_site_label_2
_geom_bond_distance
C1 O2 1.430(3)
C1 H1A 0.9800
C1 H1B 0.9800
C1 H1C 0.9800
O2 C3 1.331(3)
C3 O4 1.196(3)
C3 C5 1.521(3)
C5 N12 1.449(3)
C5 C6 1.533(3)
C5 H5 1.00(2)
C6 C7 1.496(3)
C6 H6A 0.9900
C6 H6B 0.9900
C7 C8 1.353(3)
C7 N11 1.384(3)
C8 N9 1.379(3)
C8 H8 0.9500
N9 C10 1.342(3)
N9 H9 0.8800
C10 N11 1.318(3)
C10 H10 0.9500
N12 C13 1.348(3)
N12 H12 0.8800
C13 O14 1.233(3)
C13 C15 1.522(3)
C15 C16 1.524(3)
C15 C17 1.525(3)
C15 H15 0.90(3)
C16 H16A 0.9800
C16 H16B 0.9800
C16 H16C 0.9800
C17 C18 1.370(3)
C17 C28 1.420(3)
C18 C19 1.420(3)
C18 H18 0.9500
C19 C26 1.412(3)
C19 C20 1.424(3)
C20 C21 1.359(3)
C20 H20 0.9500
C21 C22 1.407(3)
C21 H21 0.9500
C22 C25 1.363(3)
C22 O23 1.376(3)
O23 C24 1.431(3)
C24 H24A 0.9800
C24 H24B 0.9800
C24 H24C 0.9800
C25 C26 1.425(3)
C25 H25 0.9500
C26 C27 1.416(3)
C27 C28 1.362(3)
C27 H27 0.9500
C28 H28 0.9500

loop_
_geom_torsion_atom_site_label_1
_geom_torsion_atom_site_label_2
_geom_torsion_atom_site_label_3
_geom_torsion_atom_site_label_4
_geom_torsion
C1 O2 C3 O4 -3.8(4)
C1 O2 C3 C5 175.2(2)
O4 C3 C5 N12 120.6(3)
O2 C3 C5 N12 -58.5(2)
O4 C3 C5 C6 -114.9(3)
O2 C3 C5 C6 66.0(2)
N12 C5 C6 C7 -171.46(19)
C3 C5 C6 C7 65.4(2)
C5 C6 C7 C8 -108.3(3)
C5 C6 C7 N11 66.9(3)
N11 C7 C8 N9 -0.2(2)
C6 C7 C8 N9 175.3(2)
C7 C8 N9 C10 0.8(2)
C8 N9 C10 N11 -1.1(3)
N9 C10 N11 C7 1.0(3)
C8 C7 N11 C10 -0.4(2)
C6 C7 N11 C10 -176.6(2)
C3 C5 N12 C13 -83.9(3)
C6 C5 N12 C13 152.0(2)
C5 N12 C13 O14 -11.6(3)
C5 N12 C13 C15 164.5(2)
O14 C13 C15 C16 -35.4(3)
N12 C13 C15 C16 148.5(2)
O14 C13 C15 C17 89.1(3)
N12 C13 C15 C17 -87.0(2)
C13 C15 C17 C18 106.2(2)
C16 C15 C17 C18 -130.3(2)
C13 C15 C17 C28 -70.4(3)
C16 C15 C17 C28 53.0(3)
C28 C17 C18 C19 -0.2(3)
C15 C17 C18 C19 -176.9(2)
C17 C18 C19 C26 -1.4(3)
C17 C18 C19 C20 177.5(2)
C26 C19 C20 C21 -0.2(3)
C18 C19 C20 C21 -179.1(2)
C19 C20 C21 C22 -0.9(4)
C20 C21 C22 C25 0.8(3)
C20 C21 C22 O23 -179.0(2)
C25 C22 O23 C24 1.9(3)
C21 C22 O23 C24 -178.2(2)
O23 C22 C25 C26 -179.8(2)
C21 C22 C25 C26 0.4(3)
C18 C19 C26 C27 1.5(3)
C20 C19 C26 C27 -177.4(2)
C18 C19 C26 C25 -179.6(2)
C20 C19 C26 C25 1.5(3)
C22 C25 C26 C19 -1.6(3)
C22 C25 C26 C27 177.2(2)
C19 C26 C27 C28 -0.2(3)
C25 C26 C27 C28 -179.0(2)
C26 C27 C28 C17 -1.4(4)
C18 C17 C28 C27 1.6(3)
C15 C17 C28 C27 178.4(2)
